data_7703174
loop_
_publ_author_name
'Salcedo, In\'es R'
'Bazaga-Garc\'ia, Montse'
'Cuesta, Ana'
'Losilla, Enrique R.'
'Demadis, Konstantinos D.'
'Olivera-Pastor, Pascual'
'Colodrero, Rosario M. P.'
'Cabeza, Aurelio'

_publ_section_title
;
 NH<sub>3</sub>/H<sub>2</sub>O-mediated proton conductivity and
 photocatalytic behaviour of Fe(ii)-hydroxyphosphonoacetate and
 M(ii)-substituted derivatives.
;
_journal_issue 13
_journal_name_full 'Dalton transactions (Cambridge, England : 2003)'
_journal_page_first 3981
_journal_page_last 3988
_journal_paper_doi 10.1039/c9dt04210e
_journal_volume 49
_journal_year 2020
_chemical_formula_sum 'Fe2 O7 P2'
_chemical_formula_weight 285.64
_chemical_name_systematic 'iron(II) pyprophosphate'
_space_group_IT_number 14
_space_group_name_Hall '-P 2ybc (1/2*x,y,-1/2*x+z)'
_space_group_name_H-M_alt 'P 1 21/c 1 (2*a+c,b,c)'
_symmetry_cell_setting monoclinic
_symmetry_space_group_name_Hall '-P 2ybc (1/2*x,y,-1/2*x+z)'
_symmetry_space_group_name_H-M 'P 1 21/c 1 (2*a+c,b,c)'
_audit_creation_date 2019-12-19T16:06
_audit_creation_method 'from EXP file using GSAS2CIF'
_audit_update_record
;
2019-12-28 deposited with the CCDC.	2020-01-02 downloaded from the CCDC.
;
_cell_angle_alpha 90.0
_cell_angle_beta 104.246(12)
_cell_angle_gamma 90.0
_cell_formula_units_Z 8
_cell_length_a 13.298(5)
_cell_length_b 8.4370(32)
_cell_length_c 8.9932(32)
_cell_measurement_temperature 298
_cell_volume 978.0(6)
_computing_structure_refinement GSAS
_diffrn_ambient_temperature 298
_diffrn_measurement_device_type 'D8 ADVANCE'
_diffrn_radiation_polarisn_ratio 0.81
_diffrn_radiation_probe x-ray
_diffrn_radiation_type 'Mo K\a'
_diffrn_radiation_wavelength 0.7093
_exptl_absorpt_correction_T_max 1.00000
_exptl_absorpt_correction_T_min 1.00000
_exptl_absorpt_process_details
;   GSAS Absorption/surface roughness correction: function number 0
 No correction is applied.
;
_exptl_crystal_density_diffrn 3.889
_exptl_crystal_description powder
_pd_block_id 2019-12-19T16:06|FE-HPAA_700C|PTau-Gd|
_pd_calc_method 'Rietveld Refinement'
_pd_char_colour black
_pd_instr_location ' ?'
_pd_meas_2theta_range_inc 0.02
_pd_meas_2theta_range_max 35.0
_pd_meas_2theta_range_min 2.5
_pd_phase_name Fe06Zn04-N2-1000
_pd_proc_2theta_range_inc 0.02
_pd_proc_2theta_range_max 35.01883
_pd_proc_2theta_range_min 2.51883
_pd_proc_info_datetime 2019-12-19T16:06:39
_pd_proc_info_excluded_regions ' ?'
_pd_proc_ls_background_function
;   GSAS Background function number 1 with 18 terms.
 Shifted Chebyshev function of 1st kind
      1:    26633.8     2:   -17667.8     3:    9373.68     4:   -5640.90    
      5:    2735.65     6:   -1327.15     7:    1014.48     8:   -60.6324    
      9:   -544.285    10:    655.908    11:   -286.255    12:    314.263    
     13:    574.986    14:   -467.060    15:   -647.985    16:    325.906    
     17:    126.165    18:   -207.851    
;
_pd_proc_ls_peak_cutoff 0.00300
_pd_proc_ls_profile_function
;
 CW Profile function number 4 with  21 terms
 Pseudovoigt profile coefficients as parameterized in
 P. Thompson, D.E. Cox & J.B. Hastings (1987). J. Appl. Cryst.,20,79-83.
 Asymmetry correction of L.W. Finger, D.E. Cox & A. P. Jephcoat (1994).
 J. Appl. Cryst.,27,892-900.
 Microstrain broadening by P.W. Stephens,  (1999). J. Appl. Cryst.,32,281-289.
 #1(GU)   =    0.000 #2(GV)   =    0.000 #3(GW)   =   21.323
 #4(GP)   =    0.000 #5(LX)   =   10.807 #6(ptec) =     0.00
 #7(trns) =     0.00 #8(shft) =   0.0000 #9(sfec) =     0.00
 #10(S/L) =   0.0005 #11(H/L) =   0.0005 #12(eta) =   0.5099
 #13(S400 ) =  1.8E-01 #14(S040 ) =  6.3E-01 #15(S004 ) =  7.7E-01
 #16(S220 ) =  4.0E+00 #17(S202 ) =  4.3E-01 #18(S022 ) =  3.4E-01
 #19(S301 ) =  7.5E-02 #20(S103 ) =  2.2E-02 #21(S121 ) =  1.7E+00
 Peak tails are ignored  where the intensity is below 0.0030 times the peak
   Aniso. broadening axis   0.0   1.0   0.0
;
_pd_proc_ls_prof_R_factor 0.0378
_pd_proc_ls_prof_wR_expected 0.0347
_pd_proc_ls_prof_wR_factor 0.0486
_pd_spec_mounting ' ?'
_refine_ls_goodness_of_fit_all 1.57
_refine_ls_matrix_type full
_refine_ls_number_parameters 77
_refine_ls_number_restraints 30
_refine_ls_R_Fsqd_factor 0.01844
_refine_ls_shift/su_max 0.07
_refine_ls_shift/su_mean 0.01
_reflns_d_resolution_high 1.180
_reflns_d_resolution_low 6.444
_reflns_limit_h_max 14
_reflns_limit_h_min 0
_reflns_limit_k_max 9
_reflns_limit_k_min 0
_reflns_limit_l_max 9
_reflns_limit_l_min -9
_reflns_number_total 312
_cod_data_source_file c9dt04210e3.cif
_cod_data_source_block FE-HPAA_700C_publ
_cod_depositor_comments
;
The following automatic conversions were performed:

data item '_geom_angle_publ_flag' value 'N' was changed to 'n' in
accordance with the
/home/data/users/saulius/crontab/automatic-downloads/rss-feeds/RSC/lib/dictionaries/cif_core.dic
dictionary named 'cif_core.dic' version 2.4.2 last updated on
2011-04-26 (54 times).

data item '_geom_bond_publ_flag' value 'N' was changed to 'n' in
accordance with the
/home/data/users/saulius/crontab/automatic-downloads/rss-feeds/RSC/lib/dictionaries/cif_core.dic
dictionary named 'cif_core.dic' version 2.4.2 last updated on
2011-04-26 (38 times).

Automatic conversion script
Id: cif_fix_values 7556 2019-12-06 15:28:31Z antanas 

 Adding full bibliography for 7703174.cif.
;
_cod_original_cell_volume 977.9(10)
_cod_original_sg_symbol_Hall -b_2yab
_cod_original_sg_symbol_H-M 'B 21/c'
_cod_database_code 7703174

loop_
_symmetry_equiv_pos_site_id
_symmetry_equiv_pos_as_xyz
1 +x,+y,+z
2 -x,+y+1/2,-z+1/2
-1 -x,-y,-z
-2 +x,-y+1/2,+z+1/2
101 +x+1/2,+y,+z+1/2
102 -x+1/2,+y+1/2,-z
-101 -x+1/2,-y,-z+1/2
-102 +x+1/2,-y+1/2,+z

loop_
_atom_site_type_symbol
_atom_site_label
_atom_site_fract_x
_atom_site_fract_y
_atom_site_fract_z
_atom_site_occupancy
_atom_site_thermal_displace_type
_atom_site_U_iso_or_equiv
_atom_site_symmetry_multiplicity
Fe Fe1 0.3901(5) 0.9451(9) 0.2411(11) 1.0 Uiso 0.0168(16) 8
Fe Fe2 0.3718(6) 0.5602(9) 0.2526(12) 1.0 Uiso 0.0168(16) 8
P P1 0.2677(7) 0.2622(12) 0.0425(11) 1.0 Uiso 0.0168(16) 8
P P2 0.4823(8) 0.2576(12) -0.0469(11) 1.0 Uiso 0.0168(16) 8
O O1 0.3705(12) 0.2854(15) -0.0167(24) 1.0 Uiso 0.0168(16) 8
O O2 0.5594(16) 0.2524(13) 0.1116(11) 1.0 Uiso 0.0168(16) 8
O O3 0.1785(14) 0.2519(13) -0.1040(13) 1.0 Uiso 0.0168(16) 8
O O4 0.2780(11) 0.1084(20) 0.1365(21) 1.0 Uiso 0.0168(16) 8
O O5 0.2539(9) 0.4055(21) 0.1416(16) 1.0 Uiso 0.0168(16) 8
O O6 0.4848(8) 0.1002(19) -0.1324(19) 1.0 Uiso 0.0168(16) 8
O O7 0.5057(8) 0.3980(19) -0.1428(18) 1.0 Uiso 0.0168(16) 8

loop_
_atom_type_symbol
_atom_type_number_in_cell
_atom_type_scat_dispersion_real
_atom_type_scat_dispersion_imag
_atom_type_scat_Cromer_Mann_a1
_atom_type_scat_Cromer_Mann_a2
_atom_type_scat_Cromer_Mann_a3
_atom_type_scat_Cromer_Mann_a4
_atom_type_scat_Cromer_Mann_b1
_atom_type_scat_Cromer_Mann_b2
_atom_type_scat_Cromer_Mann_b3
_atom_type_scat_Cromer_Mann_b4
_atom_type_scat_Cromer_Mann_c
_atom_type_scat_source
Fe 16.0 0.000 0.000 11.7695 4.76110 7.35730 0.30720 3.52220 15.3535 2.30450 76.8805 1.03690 International_Tables_Vol_C
P 16.0 0.000 0.000 6.43450 1.90670 4.17910 27.1570 1.78000 0.52600 1.49080 68.1645 1.11490 International_Tables_Vol_C
O 56.0 0.000 0.000 3.04850 13.2771 2.28680 5.70110 1.54630 0.32390 0.86700 32.9089 0.25080 International_Tables_Vol_C

loop_
_geom_angle_atom_site_label_1
_geom_angle_atom_site_label_2
_geom_angle_atom_site_label_3
_geom_angle
_geom_angle_site_symmetry_1
_geom_angle_site_symmetry_3
_geom_angle_publ_flag
O2 Fe1 O3 78.21(32) 2_655 102_554 n
O2 Fe1 O4 151.8(10) 2_655 1_565 n
O2 Fe1 O6 89.2(9) 2_655 -1_665 n
O2 Fe1 O7 95.3(7) 2_655 -2_576 n
O3 Fe1 O4 95.1(9) 102_554 1_565 n
O3 Fe1 O6 82.5(7) 102_554 -1_665 n
O3 Fe1 O7 159.2(8) 102_554 -2_576 n
O4 Fe1 O6 117.3(8) 1_565 -1_665 n
O4 Fe1 O7 99.4(8) 1_565 -2_576 n
O6 Fe1 O7 77.6(4) -1_665 -2_576 n
O2 Fe2 O3 78.48(32) 2_655 102_554 n
O2 Fe2 O5 157.9(9) 2_655 1_555 n
O2 Fe2 O5 85.0(9) 2_655 -101_565 n
O2 Fe2 O6 93.2(7) 2_655 -2_566 n
O2 Fe2 O7 82.5(7) 2_655 -1_665 n
O3 Fe2 O5 95.3(8) 102_554 1_555 n
O3 Fe2 O5 91.0(9) 102_554 -101_565 n
O3 Fe2 O6 152.7(8) 102_554 -2_566 n
O3 Fe2 O7 74.8(7) 102_554 -1_665 n
O5 Fe2 O5 73.8(5) 1_555 -101_565 n
O5 Fe2 O6 101.2(7) 1_555 -2_566 n
O5 Fe2 O7 116.7(8) 1_555 -1_665 n
O5 Fe2 O6 114.3(8) -101_565 -2_566 n
O5 Fe2 O7 162.7(7) -101_565 -1_665 n
O6 Fe2 O7 78.4(5) -2_566 -1_665 n
O1 P1 O3 105.3(4) 1_555 1_555 n
O1 P1 O4 108.6(5) 1_555 1_555 n
O1 P1 O5 109.2(5) 1_555 1_555 n
O3 P1 O4 111.61(34) 1_555 1_555 n
O3 P1 O5 111.25(34) 1_555 1_555 n
O4 P1 O5 110.6(5) 1_555 1_555 n
O1 P2 O2 106.5(5) 1_555 1_555 n
O1 P2 O6 110.4(5) 1_555 1_555 n
O1 P2 O7 108.0(5) 1_555 1_555 n
O2 P2 O6 110.2(5) 1_555 1_555 n
O2 P2 O7 111.1(5) 1_555 1_555 n
O6 P2 O7 110.6(5) 1_555 1_555 n
P1 O1 P2 161.9(8) 1_555 1_555 n
Fe1 O2 Fe2 101.9(4) 2_645 2_645 n
Fe1 O2 P2 126.8(7) 2_645 1_555 n
Fe2 O2 P2 131.0(8) 2_645 1_555 n
Fe1 O3 Fe2 101.5(4) 102_545 102_545 n
Fe1 O3 P1 125.9(7) 102_443 1_555 n
Fe2 O3 P1 130.1(8) 102_443 1_555 n
Fe1 O4 P1 140.0(10) 1_545 1_555 n
Fe2 O5 Fe2 106.2(5) 1_555 -101_566 n
Fe2 O5 P1 125.7(9) 1_555 1_555 n
Fe2 O5 P1 125.5(8) -101_464 1_555 n
Fe1 O6 Fe2 101.6(5) -1_665 -2_566 n
Fe1 O6 P2 119.5(6) -1_665 1_555 n
Fe2 O6 P2 134.6(8) -2_454 1_555 n
Fe1 O7 Fe2 102.4(5) -2_576 -1_665 n
Fe1 O7 P2 122.5(7) -2_464 1_555 n
Fe2 O7 P2 132.0(6) -1_665 1_555 n

loop_
_geom_bond_atom_site_label_1
_geom_bond_atom_site_label_2
_geom_bond_distance
_geom_bond_site_symmetry_2
_geom_bond_publ_flag
Fe1 O2 2.100(7) 2_655 n
Fe1 O3 2.111(7) 102_555 n
Fe1 O4 2.078(7) 1_565 n
Fe1 O6 2.160(7) -1_665 n
Fe1 O7 2.101(7) -2_565 n
Fe2 O2 2.099(7) 2_655 n
Fe2 O3 2.100(7) 102_555 n
Fe2 O5 2.095(15) 1_555 n
Fe2 O5 2.138(7) -101_464 n
Fe2 O6 2.096(8) -2_555 n
Fe2 O7 2.131(7) -1_665 n
P1 O1 1.597(4) 1_555 n
P1 O3 1.542(4) 1_555 n
P1 O4 1.536(4) 1_555 n
P1 O5 1.540(4) 1_555 n
P2 O1 1.592(4) 1_555 n
P2 O2 1.539(4) 1_555 n
P2 O6 1.539(4) 1_555 n
P2 O7 1.541(4) 1_555 n
O1 P1 1.597(4) 1_555 n
O1 P2 1.592(4) 1_555 n
O2 Fe1 2.100(7) 2_645 n
O2 Fe2 2.099(7) 2_645 n
O2 P2 1.539(4) 1_555 n
O3 Fe1 2.111(7) 102_545 n
O3 Fe2 2.100(7) 102_545 n
O3 P1 1.542(4) 1_555 n
O4 Fe1 2.078(7) 1_545 n
O4 P1 1.536(4) 1_555 n
O5 Fe2 2.095(15) 1_555 n
O5 Fe2 2.138(7) -101_464 n
O5 P1 1.540(4) 1_555 n
O6 Fe1 2.160(7) -1_665 n
O6 Fe2 2.096(8) -2_554 n
O6 P2 1.539(4) 1_555 n
O7 Fe1 2.101(7) -2_564 n
O7 Fe2 2.131(7) -1_665 n
O7 P2 1.541(4) 1_555 n

loop_
_gsas_i100_meas
1.20
1.14
12.18
0.52
11.62
0.99
0.16
1.23
0.22
0.34
0.27
1.74
1.24
0.28
0.41
0.03
0.75
0.66
45.34
0.41
100.00
65.30
0.80
0.46
0.76
25.23
0.01
22.78
1.73
0.52
0.36
0.36
0.19
0.19
0.33
0.01
0.89
0.07
1.83
0.00
0.52
0.06
4.54
0.41
0.05
0.00
0.22
22.58
2.13
1.83
0.16
0.21
0.41
3.49
3.63
13.11
9.96
0.11
0.01
8.21
0.26
0.01
0.08
2.44
0.09
0.16
0.00
0.57
0.16
0.04
0.37
0.26
0.07
0.29
0.09
0.01
0.08
0.30
0.06
3.35
0.35
0.17
0.18
0.49
16.45
0.00
2.87
7.08
1.24
0.11
0.03
7.51
0.27
4.42
0.31
0.48
0.17
0.00
0.04
0.39
0.30
4.13
1.40
0.10
0.15
0.44
0.23
0.58
1.23
0.26
0.32
0.17
0.17
0.16
0.01
0.35
0.15
0.49
6.90
0.11
0.00
0.18
1.62
0.27
0.06
0.46
0.01
0.13
0.01
0.00
19.49
6.64
8.55
0.00
0.20
0.02
0.14
0.16
6.84
0.09
0.06
5.55
1.50
5.59
5.02
0.01
0.01
0.00
0.03
6.97
2.53
0.00
0.13
0.01
0.23
0.45
0.00
0.25
0.14
3.73
0.02
0.17
0.05
1.60
2.26
0.03
1.95
0.16
0.09
0.01
1.59
0.04
0.02
0.19
0.38
0.04
0.20
1.74
1.73
0.00
0.00
0.92
0.04
0.00
3.14
0.02
0.01
0.14
0.06
0.16
0.03
0.01
3.34
0.03
0.65
0.25
0.11
0.03
0.04
0.16
1.91
2.11
0.00
0.18
0.01
0.02
5.44
0.02
0.06
0.57
0.40
0.03
2.41
0.28
0.12
1.06
0.07
0.00
2.18
0.00
0.06
0.92
0.31
0.09
0.00
0.06
0.08
0.01
0.01
0.52
0.23
0.17
0.07
0.00
0.14
0.05
0.44
3.73
2.84
0.01
0.07
0.00
0.06
0.01
8.46
0.00
0.00
0.00
0.15
0.26
3.92
0.13
0.24
0.01
0.01
0.00
0.03
0.07
0.30
0.01
2.43
0.00
0.12
0.90
0.26
0.02
0.04
0.04
0.19
0.46
0.81
0.26
0.03
0.27
0.01
0.01
0.33
0.13
0.55
0.08
0.01
0.21
0.01
0.04
0.18
0.03
0.11
0.01
0.11
0.25
0.02
2.39
0.10
0.01
0.01
0.01
0.01
0.03
0.00
1.32
0.07
0.10
0.00
0.62
0.16
0.01
0.04
0.17
0.33
0.00
0.00
0.18
